data_2217968
loop_
_publ_author_name
'Brito, Iv\'an'
'L\'opez-Rodr\'iguez, Mat\'ias'
'Z\'arraga, Miguel'
'Paz, Cristian'
'P\'erez, Claudia'

_publ_section_title 6,6,9a-Trimethyl-5,5a,6,7,8,9,9a,9b-octahydronaphtho[1,2-<i>c</i>]furan-1(3<i>H</i>)-one
_journal_coeditor_code NC2094
_journal_issue 4
_journal_name_full 'Acta Crystallographica Section E'
_journal_page_first o738
_journal_paper_doi 10.1107/S1600536808007460
_journal_volume 64
_journal_year 2008
_chemical_formula_iupac 'C15 H22 O2'
_chemical_formula_moiety 'C15 H22 O2'
_chemical_formula_sum 'C15 H22 O2'
_chemical_formula_weight 234.33
_chemical_name_systematic
;
6,6,9a-Trimethyl-5,5a,6,7,8,9,9a,9b-octahydronaphtho[1,2-<i>c</i>]furan-
1(3<i>H</i>)-one
;
_space_group_IT_number 19
_symmetry_cell_setting orthorhombic
_symmetry_space_group_name_Hall 'P 2ac 2ab'
_symmetry_space_group_name_H-M 'P 21 21 21'
_audit_creation_method 'WinGX routine CIF_UPDATE'
_cell_angle_alpha 90
_cell_angle_beta 90
_cell_angle_gamma 90
_cell_formula_units_Z 4
_cell_length_a 7.4031(2)
_cell_length_b 7.9250(2)
_cell_length_c 22.9973(8)
_cell_measurement_reflns_used 4453
_cell_measurement_temperature 298(2)
_cell_measurement_theta_max 27.5
_cell_measurement_theta_min 2.7
_cell_volume 1349.24(7)
_computing_cell_refinement 'DENZO--SMN (Otwinowski & Minor, 1997)'
_computing_data_collection 'COLLECT (Nonius, 1998)'
_computing_data_reduction 'DENZO--SMN (Otwinowski & Minor, 1997)'
_computing_molecular_graphics 'ORTEP-3 for Windows (Farrugia, 1997) and PLATON (Spek, 2003)'
_computing_publication_material 'WinGX (Farrugia, 1999)'
_computing_structure_refinement 'SHELXL97 (Sheldrick, 2008)'
_computing_structure_solution 'SIR97 (Altomare <i>et al.</i>,  1999)'
_diffrn_measured_fraction_theta_full 0.986
_diffrn_measured_fraction_theta_max 0.987
_diffrn_measurement_device_type 'Nonius KappaCCD area-detector'
_diffrn_measurement_method '\f scans, and \w scans with \k  offsets'
_diffrn_radiation_monochromator graphite
_diffrn_radiation_source 'fine-focus sealed tube'
_diffrn_radiation_type MoK\a
_diffrn_radiation_wavelength 0.71073
_diffrn_reflns_av_R_equivalents 0.066
_diffrn_reflns_limit_h_max 9
_diffrn_reflns_limit_h_min -9
_diffrn_reflns_limit_k_max 10
_diffrn_reflns_limit_k_min -10
_diffrn_reflns_limit_l_max 29
_diffrn_reflns_limit_l_min -29
_diffrn_reflns_number 4453
_diffrn_reflns_theta_full 25.24
_diffrn_reflns_theta_max 27.5
_diffrn_reflns_theta_min 2.72
_exptl_absorpt_coefficient_mu 0.074
_exptl_absorpt_correction_type none
_exptl_crystal_colour colourless
_exptl_crystal_density_diffrn 1.154
_exptl_crystal_density_method 'not measured'
_exptl_crystal_description prism
_exptl_crystal_F_000 512
_exptl_crystal_size_max 0.14
_exptl_crystal_size_mid 0.12
_exptl_crystal_size_min 0.08
_refine_diff_density_max 0.225
_refine_diff_density_min -0.19
_refine_ls_extinction_method none
_refine_ls_goodness_of_fit_ref 1.179
_refine_ls_hydrogen_treatment mixed
_refine_ls_matrix_type full
_refine_ls_number_parameters 163
_refine_ls_number_reflns 1790
_refine_ls_number_restraints 0
_refine_ls_restrained_S_all 1.179
_refine_ls_R_factor_gt 0.0614
_refine_ls_shift/su_max 0.001
_refine_ls_structure_factor_coef Fsqd
_refine_ls_weighting_details 'calc w=1/[\s^2^(Fo^2^)+(0.0906P)^2^+0.1776P] where P=(Fo^2^+2Fc^2^)/3'
_refine_ls_weighting_scheme calc
_refine_ls_wR_factor_ref 0.1668
_reflns_number_gt 1645
_reflns_number_total 1790
_reflns_threshold_expression I>2\s(I)
_cod_data_source_file nc2094.cif
_cod_data_source_block I
_cod_database_code 2217968
_cod_database_fobs_code 2217968

loop_
_symmetry_equiv_pos_as_xyz
'x, y, z'
'-x+1/2, -y, z+1/2'
'x+1/2, -y+1/2, -z'
'-x, y+1/2, -z+1/2'

loop_
_atom_site_type_symbol
_atom_site_label
_atom_site_fract_x
_atom_site_fract_y
_atom_site_fract_z
_atom_site_U_iso_or_equiv
_atom_site_adp_type
_atom_site_calc_flag
_atom_site_refinement_flags
_atom_site_occupancy
O O1 0.8222(4) 0.4735(2) 0.79867(11) 0.0726(8) Uani d . 1
O O2 0.6477(3) 0.2766(3) 0.76017(10) 0.0656(7) Uani d . 1
C C1 0.7967(4) 0.3267(3) 0.78912(12) 0.0513(7) Uani d . 1
C C3 0.6436(5) 0.0949(4) 0.75322(14) 0.0609(8) Uani d . 1
H H3A 0.6714 0.0632 0.7135 0.077(3) Uiso calc R 1
H H3B 0.5261 0.0499 0.7635 0.077(3) Uiso calc R 1
C C3A 0.7862(4) 0.0326(3) 0.79414(10) 0.0427(6) Uani d . 1
C C4 0.7941(4) -0.1115(3) 0.82241(13) 0.0537(7) Uani d . 1
H H4 0.712(4) -0.196(4) 0.8180(12) 0.052(8) Uiso d . 1
C C5 0.9382(5) -0.1455(4) 0.86662(14) 0.0607(8) Uani d . 1
H H5A 0.9938 -0.2535 0.858 0.077(3) Uiso calc R 1
H H5B 0.8825 -0.1539 0.9047 0.077(3) Uiso calc R 1
C C5A 1.0857(4) -0.0101(3) 0.86874(10) 0.0400(5) Uani d . 1
H H5A1 1.1546 -0.0261 0.8328 0.077(3) Uiso calc R 1
C C6 1.2257(4) -0.0397(4) 0.91848(12) 0.0533(7) Uani d . 1
C C7 1.3670(4) 0.1013(5) 0.91648(15) 0.0648(8) Uani d . 1
H H7A 1.4451 0.0906 0.9501 0.077(3) Uiso calc R 1
H H7B 1.4411 0.086 0.8821 0.077(3) Uiso calc R 1
C C8 1.2894(5) 0.2776(5) 0.91553(17) 0.0701(9) Uani d . 1
H H8A 1.3868 0.3592 0.9131 0.077(3) Uiso calc R 1
H H8B 1.2234 0.2982 0.9513 0.077(3) Uiso calc R 1
C C9 1.1637(4) 0.2991(4) 0.86386(14) 0.0573(7) Uani d . 1
H H9A 1.2326 0.2857 0.8283 0.077(3) Uiso calc R 1
H H9B 1.1148 0.4126 0.8642 0.077(3) Uiso calc R 1
C C9A 1.0067(3) 0.1719(3) 0.86379(10) 0.0383(5) Uani d . 1
C C9B 0.9142(3) 0.1759(3) 0.80383(10) 0.0391(5) Uani d . 1
H H9B1 1.009 0.1684 0.7742 0.077(3) Uiso calc R 1
C C10 0.8694(4) 0.2156(4) 0.91074(12) 0.0587(8) Uani d . 1
H H10A 0.9297 0.2262 0.9475 0.100(5) Uiso calc R 1
H H10B 0.7804 0.1278 0.9131 0.100(5) Uiso calc R 1
H H10C 0.8114 0.3204 0.9012 0.100(5) Uiso calc R 1
C C11 1.1446(6) -0.0480(6) 0.97981(13) 0.0809(11) Uani d . 1
H H11A 1.0476 -0.1284 0.9804 0.100(5) Uiso calc R 1
H H11B 1.0992 0.0612 0.9905 0.100(5) Uiso calc R 1
H H11C 1.2361 -0.0819 1.007 0.100(5) Uiso calc R 1
C C12 1.3245(6) -0.2074(5) 0.90694(18) 0.0871(12) Uani d . 1
H H12A 1.4199 -0.2213 0.9348 0.100(5) Uiso calc R 1
H H12B 1.3744 -0.2062 0.8684 0.100(5) Uiso calc R 1
H H12C 1.2406 -0.2993 0.9104 0.100(5) Uiso calc R 1

loop_
_atom_site_aniso_label
_atom_site_aniso_U_11
_atom_site_aniso_U_22
_atom_site_aniso_U_33
_atom_site_aniso_U_12
_atom_site_aniso_U_13
_atom_site_aniso_U_23
O1 0.0919(18) 0.0321(10) 0.0938(17) 0.0012(11) -0.0179(15) -0.0003(9)
O2 0.0735(13) 0.0419(11) 0.0814(14) 0.0128(10) -0.0286(13) -0.0048(9)
C1 0.0645(17) 0.0336(13) 0.0558(15) 0.0033(13) -0.0039(14) -0.0002(10)
C3 0.0734(19) 0.0432(15) 0.0660(18) 0.0044(14) -0.0219(17) -0.0077(12)
C3A 0.0499(14) 0.0330(12) 0.0450(13) 0.0001(11) -0.0071(12) -0.0062(9)
C4 0.0597(17) 0.0348(12) 0.0667(17) -0.0153(12) -0.0151(15) -0.0006(12)
C5 0.0749(19) 0.0385(14) 0.0686(18) -0.0126(14) -0.0193(17) 0.0144(12)
C5A 0.0446(12) 0.0372(12) 0.0384(11) -0.0012(11) -0.0037(10) 0.0012(9)
C6 0.0537(15) 0.0590(16) 0.0473(14) 0.0056(14) -0.0096(13) 0.0042(12)
C7 0.0441(15) 0.091(2) 0.0595(17) -0.0051(16) -0.0102(15) -0.0033(16)
C8 0.0543(16) 0.072(2) 0.084(2) -0.0206(16) -0.0167(17) -0.0073(17)
C9 0.0545(16) 0.0464(15) 0.0709(17) -0.0171(14) -0.0049(15) 0.0000(13)
C9A 0.0395(11) 0.0348(11) 0.0405(11) -0.0083(10) 0.0023(10) -0.0025(9)
C9B 0.0453(12) 0.0311(11) 0.0410(11) -0.0017(11) 0.0025(10) -0.0006(9)
C10 0.0536(15) 0.075(2) 0.0476(15) 0.0070(15) 0.0044(13) -0.0152(14)
C11 0.084(2) 0.112(3) 0.0464(16) -0.013(3) -0.0105(17) 0.0190(17)
C12 0.094(3) 0.079(2) 0.088(3) 0.029(2) -0.040(2) -0.0022(19)

loop_
_atom_type_symbol
_atom_type_description
_atom_type_scat_dispersion_real
_atom_type_scat_dispersion_imag
_atom_type_scat_source
C C 0.0033 0 'International Tables Vol C Tables 4.2.6.8 and 6.1.1.4'
H H 0 0 'International Tables Vol C Tables 4.2.6.8 and 6.1.1.4'
O O 0.0106 0 'International Tables Vol C Tables 4.2.6.8 and 6.1.1.4'

loop_
_geom_angle_atom_site_label_1
_geom_angle_atom_site_label_2
_geom_angle_atom_site_label_3
_geom_angle
C1 O2 C3 111.4(2)
O1 C1 O2 120.4(3)
O1 C1 C9B 129.3(3)
O2 C1 C9B 110.3(2)
O2 C3 C3A 104.1(2)
O2 C3 H3A 110.9
C3A C3 H3A 110.9
O2 C3 H3B 110.9
C3A C3 H3B 110.9
H3A C3 H3B 108.9
C4 C3A C9B 123.9(2)
C4 C3A C3 128.9(3)
C9B C3A C3 106.8(2)
C3A C4 C5 121.6(2)
C3A C4 H4 123.5(19)
C5 C4 H4 114.9(19)
C4 C5 C5A 113.8(2)
C4 C5 H5A 108.8
C5A C5 H5A 108.8
C4 C5 H5B 108.8
C5A C5 H5B 108.8
H5A C5 H5B 107.7
C5 C5A C9A 112.2(2)
C5 C5A C6 113.0(2)
C9A C5A C6 116.2(2)
C5 C5A H5A1 104.7
C9A C5A H5A1 104.7
C6 C5A H5A1 104.7
C7 C6 C11 109.1(3)
C7 C6 C12 107.5(3)
C11 C6 C12 107.9(3)
C7 C6 C5A 108.8(2)
C11 C6 C5A 114.8(3)
C12 C6 C5A 108.6(2)
C8 C7 C6 114.5(2)
C8 C7 H7A 108.6
C6 C7 H7A 108.6
C8 C7 H7B 108.6
C6 C7 H7B 108.6
H7A C7 H7B 107.6
C7 C8 C9 110.4(3)
C7 C8 H8A 109.6
C9 C8 H8A 109.6
C7 C8 H8B 109.6
C9 C8 H8B 109.6
H8A C8 H8B 108.1
C8 C9 C9A 113.0(2)
C8 C9 H9A 109
C9A C9 H9A 109
C8 C9 H9B 109
C9A C9 H9B 109
H9A C9 H9B 107.8
C10 C9A C9 110.8(2)
C10 C9A C9B 109.5(2)
C9 C9A C9B 108.9(2)
C10 C9A C5A 114.1(2)
C9 C9A C5A 108.8(2)
C9B C9A C5A 104.53(18)
C3A C9B C1 101.6(2)
C3A C9B C9A 113.53(19)
C1 C9B C9A 118.1(2)
C3A C9B H9B1 107.7
C1 C9B H9B1 107.7
C9A C9B H9B1 107.7
C9A C10 H10A 109.5
C9A C10 H10B 109.5
H10A C10 H10B 109.5
C9A C10 H10C 109.5
H10A C10 H10C 109.5
H10B C10 H10C 109.5
C6 C11 H11A 109.5
C6 C11 H11B 109.5
H11A C11 H11B 109.5
C6 C11 H11C 109.5
H11A C11 H11C 109.5
H11B C11 H11C 109.5
C6 C12 H12A 109.5
C6 C12 H12B 109.5
H12A C12 H12B 109.5
C6 C12 H12C 109.5
H12A C12 H12C 109.5
H12B C12 H12C 109.5

loop_
_geom_bond_atom_site_label_1
_geom_bond_atom_site_label_2
_geom_bond_distance
O1 C1 1.199(3)
O2 C1 1.348(4)
O2 C3 1.449(4)
C1 C9B 1.516(3)
C3 C3A 1.498(4)
C3 H3A 0.97
C3 H3B 0.97
C3A C4 1.315(4)
C3A C9B 1.496(3)
C4 C5 1.498(4)
C4 H4 0.91(3)
C5 C5A 1.532(4)
C5 H5A 0.97
C5 H5B 0.97
C5A C9A 1.560(3)
C5A C6 1.561(3)
C5A H5A1 0.98
C6 C7 1.531(4)
C6 C11 1.534(4)
C6 C12 1.540(5)
C7 C8 1.511(5)
C7 H7A 0.97
C7 H7B 0.97
C8 C9 1.519(5)
C8 H8A 0.97
C8 H8B 0.97
C9 C9A 1.538(3)
C9 H9A 0.97
C9 H9B 0.97
C9A C10 1.523(4)
C9A C9B 1.540(3)
C9B H9B1 0.98
C10 H10A 0.96
C10 H10B 0.96
C10 H10C 0.96
C11 H11A 0.96
C11 H11B 0.96
C11 H11C 0.96
C12 H12A 0.96
C12 H12B 0.96
C12 H12C 0.96

loop_
_geom_torsion_atom_site_label_1
_geom_torsion_atom_site_label_2
_geom_torsion_atom_site_label_3
_geom_torsion_atom_site_label_4
_geom_torsion
C3 O2 C1 O1 179.8(3)
C3 O2 C1 C9B 1.3(3)
C1 O2 C3 C3A 13.5(4)
O2 C3 C3A C4 150.1(3)
O2 C3 C3A C9B -23.0(3)
C9B C3A C4 C5 -1.5(5)
C3 C3A C4 C5 -173.5(3)
C3A C4 C5 C5A -8.2(4)
C4 C5 C5A C9A 41.4(3)
C4 C5 C5A C6 175.2(3)
C5 C5A C6 C7 179.6(3)
C9A C5A C6 C7 -48.5(3)
C5 C5A C6 C11 -57.9(4)
C9A C5A C6 C11 74.0(3)
C5 C5A C6 C12 63.0(3)
C9A C5A C6 C12 -165.2(3)
C11 C6 C7 C8 -74.4(3)
C12 C6 C7 C8 168.9(3)
C5A C6 C7 C8 51.5(3)
C6 C7 C8 C9 -57.5(4)
C7 C8 C9 C9A 58.3(4)
C8 C9 C9A C10 72.5(3)
C8 C9 C9A C9B -167.1(3)
C8 C9 C9A C5A -53.7(3)
C5 C5A C9A C10 57.9(3)
C6 C5A C9A C10 -74.3(3)
C5 C5A C9A C9 -177.8(2)
C6 C5A C9A C9 50.0(3)
C5 C5A C9A C9B -61.6(3)
C6 C5A C9A C9B 166.2(2)
C4 C3A C9B C1 -150.4(3)
C3 C3A C9B C1 23.0(3)
C4 C3A C9B C9A -22.6(4)
C3 C3A C9B C9A 150.9(2)
O1 C1 C9B C3A 166.3(3)
O2 C1 C9B C3A -15.4(3)
O1 C1 C9B C9A 41.4(4)
O2 C1 C9B C9A -140.3(2)
C10 C9A C9B C3A -71.3(3)
C9 C9A C9B C3A 167.5(2)
C5A C9A C9B C3A 51.4(3)
C10 C9A C9B C1 47.6(3)
C9 C9A C9B C1 -73.7(3)
C5A C9A C9B C1 170.2(2)

loop_
_cod_related_entry_id
_cod_related_entry_database
_cod_related_entry_code
1 ChemSpider 21194901
